data_7127144
loop_
_publ_author_name
'Zhang, Xiao-Wen'
'Zhang, Hui'
'Wang, Hu-Chong'
'Zhu, Ming-Hui'
'Cong, Hengjiang'
'Liu, Wen-Bo'

_publ_section_title
;
 Pd-catalyzed arylation/aza-Michael addition cascade to C2-spiroindolines
 and azabicyclo[3.2.2]nonanones.
;
_journal_issue 80
_journal_name_full 'Chemical communications (Cambridge, England)'
_journal_page_first 12013
_journal_page_last 12016
_journal_paper_doi 10.1039/d0cc04935b
_journal_volume 56
_journal_year 2020
_chemical_formula_sum 'C20 H21 N O'
_chemical_formula_weight 291.38
_space_group_crystal_system monoclinic
_space_group_IT_number 14
_space_group_name_Hall '-P 2ybc'
_space_group_name_H-M_alt 'P 1 21/c 1'
_atom_sites_solution_hydrogens difmap
_atom_sites_solution_primary direct
_atom_sites_solution_secondary difmap
_audit_creation_method SHELXL-2016/4
_audit_update_record
;
2019-03-26 deposited with the CCDC.	2020-08-31 downloaded from the CCDC.
;
_cell_angle_alpha 90
_cell_angle_beta 109.780(18)
_cell_angle_gamma 90
_cell_formula_units_Z 4
_cell_length_a 10.162(15)
_cell_length_b 19.10(3)
_cell_length_c 8.941(13)
_cell_measurement_reflns_used 5114
_cell_measurement_temperature 296(2)
_cell_measurement_theta_max 29.34
_cell_measurement_theta_min 4.26
_cell_volume 1633(4)
_computing_cell_refinement 'Bruker SAINT'
_computing_data_collection 'Bruker APEX3'
_computing_data_reduction 'Bruker SAINT'
_computing_molecular_graphics 'Bruker SHELXTL'
_computing_publication_material 'Bruker SHELXTL'
_computing_structure_refinement 'SHELXL-2016/4 (Sheldrick, 2016)'
_computing_structure_solution 'SHELXT 2014/5 (Sheldrick, 2014)'
_diffrn_ambient_temperature 296(2)
_diffrn_measured_fraction_theta_full 0.991
_diffrn_measured_fraction_theta_max 0.989
_diffrn_measurement_device_type 'Bruker Kappa APEX-Duo CCD'
_diffrn_measurement_method '\f and \w scans'
_diffrn_radiation_type MoK\a
_diffrn_radiation_wavelength 0.71073
_diffrn_reflns_av_R_equivalents 0.0185
_diffrn_reflns_av_unetI/netI 0.0222
_diffrn_reflns_Laue_measured_fraction_full 0.991
_diffrn_reflns_Laue_measured_fraction_max 0.989
_diffrn_reflns_limit_h_max 13
_diffrn_reflns_limit_h_min -11
_diffrn_reflns_limit_k_max 26
_diffrn_reflns_limit_k_min -22
_diffrn_reflns_limit_l_max 12
_diffrn_reflns_limit_l_min -11
_diffrn_reflns_number 11359
_diffrn_reflns_point_group_measured_fraction_full 0.991
_diffrn_reflns_point_group_measured_fraction_max 0.989
_diffrn_reflns_theta_full 25.242
_diffrn_reflns_theta_max 29.342
_diffrn_reflns_theta_min 4.265
_diffrn_source 'fine-focus sealed tube'
_exptl_absorpt_coefficient_mu 0.072
_exptl_absorpt_correction_T_max 0.7459
_exptl_absorpt_correction_T_min 0.6455
_exptl_absorpt_correction_type multi-scan
_exptl_absorpt_process_details 'SADABS-2012/1 (Bruker,2012)'
_exptl_crystal_colour colorless
_exptl_crystal_density_diffrn 1.185
_exptl_crystal_density_meas ?
_exptl_crystal_description block
_exptl_crystal_F_000 624
_exptl_crystal_size_max 0.080
_exptl_crystal_size_mid 0.060
_exptl_crystal_size_min 0.040
_refine_diff_density_max 0.280
_refine_diff_density_min -0.202
_refine_diff_density_rms 0.040
_refine_ls_extinction_method none
_refine_ls_goodness_of_fit_ref 1.040
_refine_ls_hydrogen_treatment refall
_refine_ls_matrix_type full
_refine_ls_number_parameters 283
_refine_ls_number_reflns 4432
_refine_ls_number_restraints 0
_refine_ls_restrained_S_all 1.040
_refine_ls_R_factor_all 0.0581
_refine_ls_R_factor_gt 0.0484
_refine_ls_shift/su_max 0.001
_refine_ls_shift/su_mean 0.000
_refine_ls_structure_factor_coef Fsqd
_refine_ls_weighting_details 'w=1/[\s^2^(Fo^2^)+(0.0731P)^2^+0.2852P] where P=(Fo^2^+2Fc^2^)/3'
_refine_ls_weighting_scheme calc
_refine_ls_wR_factor_gt 0.1261
_refine_ls_wR_factor_ref 0.1373
_reflns_Friedel_coverage 0.000
_reflns_number_gt 3691
_reflns_number_total 4432
_reflns_threshold_expression 'I > 2\s(I)'
_cod_data_source_file d0cc04935b2.cif
_cod_data_source_block mx4_a
_cod_depositor_comments
;
The following automatic conversions were performed:

data item '_exptl_crystal_density_meas' value 'not measured' was
changed to '?' -- the value is perceived as not measured.

Automatic conversion script
Id: cif_fix_values 7556 2019-12-06 15:28:31Z antanas 

 Adding full bibliography for 7127144--7127145.cif.
;
_cod_original_sg_symbol_H-M 'P 21/c'
_cod_database_code 7127144
_shelx_shelxl_version_number 2016/4
_shelx_space_group_comment
;
The symmetry employed for this shelxl refinement is uniquely defined
by the following loop, which should always be used as a source of
symmetry information in preference to the above space-group names.
They are only intended as comments.
;
_shelx_estimated_absorpt_t_min 0.994
_shelx_estimated_absorpt_t_max 0.997

loop_
_space_group_symop_operation_xyz
'x, y, z'
'-x, y+1/2, -z+1/2'
'-x, -y, -z'
'x, -y-1/2, z-1/2'

loop_
_atom_site_label
_atom_site_type_symbol
_atom_site_fract_x
_atom_site_fract_y
_atom_site_fract_z
_atom_site_U_iso_or_equiv
_atom_site_adp_type
_atom_site_occupancy
_atom_site_site_symmetry_order
_atom_site_calc_flag
_atom_site_refinement_flags_posn
_atom_site_refinement_flags_adp
_atom_site_refinement_flags_occupancy
_atom_site_disorder_assembly
_atom_site_disorder_group
N1 N 0.74973(9) 0.47534(5) 0.67381(11) 0.0353(2) Uani 1 1 d . . . . .
H1 H 0.4152(18) 0.4458(9) 0.8743(19) 0.059(4) Uiso 1 1 d . . . . .
O1 O 0.81444(13) 0.65660(6) 1.06696(11) 0.0665(3) Uani 1 1 d . . . . .
C1 C 0.57465(11) 0.53719(6) 0.74246(13) 0.0366(2) Uani 1 1 d . . . . .
C2 C 0.57309(11) 0.46015(6) 0.78042(12) 0.0351(2) Uani 1 1 d . . . . .
H2 H 0.4442(19) 0.3195(10) 0.899(2) 0.073(5) Uiso 1 1 d . . . . .
C3 C 0.48628(13) 0.42154(7) 0.84126(14) 0.0437(3) Uani 1 1 d . . . . .
H3 H 0.622(2) 0.2635(11) 0.824(2) 0.077(5) Uiso 1 1 d . . . . .
C6 C 0.69617(15) 0.35389(6) 0.75031(17) 0.0496(3) Uani 1 1 d . . . . .
H6 H 0.733(2) 0.4174(10) 0.125(2) 0.071(5) Uiso 1 1 d . . . . .
C5 C 0.60739(18) 0.31563(7) 0.81192(19) 0.0597(4) Uani 1 1 d . . . . .
H5 H 0.7520(17) 0.4837(9) 0.3585(18) 0.056(4) Uiso 1 1 d . . . . .
C4 C 0.50412(16) 0.34836(8) 0.85663(17) 0.0557(3) Uani 1 1 d . . . . .
H4 H 0.7667(17) 0.3302(9) 0.7177(18) 0.054(4) Uiso 1 1 d . . . . .
C7 C 0.67748(11) 0.42667(5) 0.73485(12) 0.0356(2) Uani 1 1 d . . . . .
H7 H 0.845(2) 0.3050(10) 0.150(2) 0.075(5) Uiso 1 1 d . . . . .
C8 C 0.72064(10) 0.54732(5) 0.72201(11) 0.0317(2) Uani 1 1 d . . . . .
H8 H 0.9798(19) 0.2643(11) 0.404(2) 0.075(5) Uiso 1 1 d . . . . .
C9 C 0.71534(14) 0.60222(6) 0.59503(13) 0.0408(2) Uani 1 1 d . . . . .
H9 H 1.0025(18) 0.3335(9) 0.635(2) 0.064(5) Uiso 1 1 d . . . . .
C10 C 0.67887(17) 0.67498(7) 0.64387(16) 0.0507(3) Uani 1 1 d . . . . .
H10 H 0.9367(16) 0.5030(8) 0.6618(17) 0.048(4) Uiso 1 1 d . . . . .
C11 C 0.78334(18) 0.69853(7) 0.80413(17) 0.0535(3) Uani 1 1 d . . . . .
H11 H 0.9449(16) 0.4311(8) 0.7594(18) 0.051(4) Uiso 1 1 d . . . . .
C12 C 0.80937(12) 0.64302(6) 0.93187(14) 0.0427(3) Uani 1 1 d . . . . .
H12 H 0.9252(18) 0.5693(9) 0.8716(18) 0.056(4) Uiso 1 1 d . . . . .
C13 C 0.83184(12) 0.56878(6) 0.88293(13) 0.0390(2) Uani 1 1 d . . . . .
H13 H 0.8320(15) 0.5360(8) 0.9671(18) 0.051(4) Uiso 1 1 d . . . . .
C14 C 0.88774(11) 0.45765(6) 0.66405(14) 0.0398(2) Uani 1 1 d . . . . .
H14 H 0.879(2) 0.7065(10) 0.788(2) 0.074(5) Uiso 1 1 d . . . . .
C15 C 0.87717(10) 0.41444(6) 0.51693(13) 0.0357(2) Uani 1 1 d . . . . .
H15 H 0.7537(18) 0.7412(10) 0.843(2) 0.069(5) Uiso 1 1 d . . . . .
C16 C 0.94567(14) 0.35005(7) 0.52969(15) 0.0454(3) Uani 1 1 d . . . . .
H16 H 0.8090(16) 0.6035(8) 0.5787(17) 0.051(4) Uiso 1 1 d . . . . .
C17 C 0.93381(16) 0.31012(7) 0.39441(17) 0.0544(3) Uani 1 1 d . . . . .
H17 H 0.6444(17) 0.5868(8) 0.4912(19) 0.055(4) Uiso 1 1 d . . . . .
C18 C 0.85383(15) 0.33450(8) 0.24526(17) 0.0554(3) Uani 1 1 d . . . . .
H18 H 0.4974(15) 0.5480(7) 0.6376(17) 0.043(3) Uiso 1 1 d . . . . .
C19 C 0.78748(14) 0.39935(8) 0.23045(16) 0.0536(3) Uani 1 1 d . . . . .
H19 H 0.5630(15) 0.5672(8) 0.8254(17) 0.051(4) Uiso 1 1 d . . . . .
C20 C 0.79909(13) 0.43907(7) 0.36595(15) 0.0450(3) Uani 1 1 d . . . . .
H21 H 0.6760(18) 0.7096(9) 0.562(2) 0.066(5) Uiso 1 1 d . . . . .
H20 H 0.5810(17) 0.6737(8) 0.6505(18) 0.053(4) Uiso 1 1 d . . . . .

loop_
_atom_site_aniso_label
_atom_site_aniso_U_11
_atom_site_aniso_U_22
_atom_site_aniso_U_33
_atom_site_aniso_U_23
_atom_site_aniso_U_13
_atom_site_aniso_U_12
N1 0.0358(4) 0.0314(4) 0.0418(5) -0.0055(3) 0.0173(4) -0.0026(3)
O1 0.0887(8) 0.0667(7) 0.0422(5) -0.0150(5) 0.0198(5) 0.0062(6)
C1 0.0347(5) 0.0384(5) 0.0377(5) -0.0001(4) 0.0135(4) 0.0021(4)
C2 0.0348(5) 0.0391(5) 0.0299(4) -0.0005(4) 0.0092(4) -0.0040(4)
C3 0.0409(6) 0.0537(7) 0.0371(5) 0.0007(5) 0.0141(4) -0.0081(5)
C6 0.0600(7) 0.0340(5) 0.0593(7) -0.0018(5) 0.0260(6) -0.0018(5)
C5 0.0763(9) 0.0372(6) 0.0688(9) 0.0026(6) 0.0290(8) -0.0109(6)
C4 0.0638(8) 0.0525(7) 0.0549(7) 0.0032(6) 0.0256(6) -0.0189(6)
C7 0.0373(5) 0.0342(5) 0.0341(5) -0.0026(4) 0.0107(4) -0.0046(4)
C8 0.0342(5) 0.0307(4) 0.0299(4) -0.0029(3) 0.0106(4) -0.0016(3)
C9 0.0535(6) 0.0368(5) 0.0337(5) 0.0006(4) 0.0169(5) -0.0027(4)
C10 0.0738(9) 0.0351(6) 0.0459(7) 0.0067(5) 0.0239(6) 0.0046(5)
C11 0.0772(9) 0.0342(6) 0.0540(7) -0.0091(5) 0.0289(7) -0.0065(6)
C12 0.0418(6) 0.0446(6) 0.0401(6) -0.0112(4) 0.0119(4) -0.0042(4)
C13 0.0400(5) 0.0386(5) 0.0342(5) -0.0037(4) 0.0070(4) -0.0007(4)
C14 0.0319(5) 0.0438(6) 0.0431(6) -0.0089(5) 0.0121(4) -0.0013(4)
C15 0.0302(5) 0.0399(5) 0.0385(5) -0.0035(4) 0.0137(4) -0.0007(4)
C16 0.0493(6) 0.0448(6) 0.0424(6) 0.0005(5) 0.0158(5) 0.0096(5)
C17 0.0642(8) 0.0472(7) 0.0546(7) -0.0068(6) 0.0239(6) 0.0099(6)
C18 0.0578(8) 0.0633(8) 0.0473(7) -0.0159(6) 0.0206(6) -0.0022(6)
C19 0.0467(6) 0.0721(9) 0.0380(6) -0.0003(6) 0.0090(5) 0.0050(6)
C20 0.0393(6) 0.0497(6) 0.0447(6) 0.0016(5) 0.0123(5) 0.0076(5)

loop_
_atom_type_symbol
_atom_type_description
_atom_type_scat_dispersion_real
_atom_type_scat_dispersion_imag
_atom_type_scat_source
C C 0.0033 0.0016 'International Tables Vol C Tables 4.2.6.8 and 6.1.1.4'
H H 0.0000 0.0000 'International Tables Vol C Tables 4.2.6.8 and 6.1.1.4'
N N 0.0061 0.0033 'International Tables Vol C Tables 4.2.6.8 and 6.1.1.4'
O O 0.0106 0.0060 'International Tables Vol C Tables 4.2.6.8 and 6.1.1.4'

loop_
_geom_angle_atom_site_label_1
_geom_angle_atom_site_label_2
_geom_angle_atom_site_label_3
_geom_angle
_geom_angle_site_symmetry_1
_geom_angle_site_symmetry_3
_geom_angle_publ_flag
C7 N1 C14 120.30(12) . . ?
C7 N1 C8 108.38(12) . . ?
C14 N1 C8 120.75(8) . . ?
C2 C1 C8 103.22(8) . . ?
C2 C1 H18 109.9(8) . . ?
C8 C1 H18 109.4(8) . . ?
C2 C1 H19 112.9(9) . . ?
C8 C1 H19 112.3(9) . . ?
H18 C1 H19 109.0(12) . . ?
C3 C2 C7 120.64(14) . . ?
C3 C2 C1 131.22(11) . . ?
C7 C2 C1 108.07(10) . . ?
C2 C3 C4 119.01(13) . . ?
C2 C3 H1 119.6(10) . . ?
C4 C3 H1 121.4(10) . . ?
C7 C6 C5 117.95(14) . . ?
C7 C6 H4 121.4(10) . . ?
C5 C6 H4 120.6(10) . . ?
C4 C5 C6 121.60(15) . . ?
C4 C5 H3 120.7(11) . . ?
C6 C5 H3 117.7(11) . . ?
C5 C4 C3 120.13(12) . . ?
C5 C4 H2 118.8(11) . . ?
C3 C4 H2 121.1(11) . . ?
C6 C7 N1 128.52(12) . . ?
C6 C7 C2 120.67(11) . . ?
N1 C7 C2 110.80(13) . . ?
N1 C8 C9 112.03(12) . . ?
N1 C8 C13 110.83(9) . . ?
C9 C8 C13 109.73(12) . . ?
N1 C8 C1 101.94(9) . . ?
C9 C8 C1 111.93(9) . . ?
C13 C8 C1 110.19(12) . . ?
C8 C9 C10 111.04(13) . . ?
C8 C9 H16 108.9(9) . . ?
C10 C9 H16 110.3(9) . . ?
C8 C9 H17 108.5(9) . . ?
C10 C9 H17 111.1(9) . . ?
H16 C9 H17 106.8(12) . . ?
C11 C10 C9 111.89(12) . . ?
C11 C10 H21 109.7(10) . . ?
C9 C10 H21 110.2(10) . . ?
C11 C10 H20 109.5(9) . . ?
C9 C10 H20 109.2(9) . . ?
H21 C10 H20 106.2(13) . . ?
C12 C11 C10 112.84(13) . . ?
C12 C11 H14 106.0(11) . . ?
C10 C11 H14 107.1(10) . . ?
C12 C11 H15 108.4(10) . . ?
C10 C11 H15 112.2(11) . . ?
H14 C11 H15 110.1(15) . . ?
O1 C12 C11 122.42(14) . . ?
O1 C12 C13 121.48(12) . . ?
C11 C12 C13 116.09(14) . . ?
C12 C13 C8 112.26(10) . . ?
C12 C13 H12 105.2(10) . . ?
C8 C13 H12 109.3(9) . . ?
C12 C13 H13 109.6(9) . . ?
C8 C13 H13 110.8(9) . . ?
H12 C13 H13 109.5(13) . . ?
N1 C14 C15 112.60(9) . . ?
N1 C14 H10 107.0(9) . . ?
C15 C14 H10 109.9(8) . . ?
N1 C14 H11 111.0(9) . . ?
C15 C14 H11 108.3(9) . . ?
H10 C14 H11 107.9(12) . . ?
C20 C15 C16 118.66(11) . . ?
C20 C15 C14 120.17(14) . . ?
C16 C15 C14 121.16(11) . . ?
C15 C16 C17 120.90(13) . . ?
C15 C16 H9 118.7(10) . . ?
C17 C16 H9 120.4(10) . . ?
C18 C17 C16 119.93(15) . . ?
C18 C17 H8 119.2(11) . . ?
C16 C17 H8 120.8(11) . . ?
C17 C18 C19 119.78(13) . . ?
C17 C18 H7 119.0(11) . . ?
C19 C18 H7 121.2(11) . . ?
C18 C19 C20 120.17(14) . . ?
C18 C19 H6 120.2(11) . . ?
C20 C19 H6 119.6(11) . . ?
C15 C20 C19 120.53(15) . . ?
C15 C20 H5 118.0(9) . . ?
C19 C20 H5 121.5(9) . . ?

loop_
_geom_bond_atom_site_label_1
_geom_bond_atom_site_label_2
_geom_bond_distance
_geom_bond_site_symmetry_2
_geom_bond_publ_flag
N1 C7 1.4044(18) . ?
N1 C14 1.474(2) . ?
N1 C8 1.500(2) . ?
O1 C12 1.219(2) . ?
C1 C2 1.511(3) . ?
C1 C8 1.567(3) . ?
C1 H18 1.020(14) . ?
C1 H19 0.976(15) . ?
C2 C3 1.3938(19) . ?
C2 C7 1.412(2) . ?
C3 C4 1.410(3) . ?
C3 H1 0.984(17) . ?
C6 C7 1.403(3) . ?
C6 C5 1.410(2) . ?
C6 H4 0.972(17) . ?
C5 C4 1.391(3) . ?
C5 H3 1.01(2) . ?
C4 H2 0.985(19) . ?
C8 C9 1.533(2) . ?
C8 C13 1.554(2) . ?
C9 C10 1.539(2) . ?
C9 H16 1.011(15) . ?
C9 H17 1.007(16) . ?
C10 C11 1.534(3) . ?
C10 H21 0.982(19) . ?
C10 H20 1.016(16) . ?
C11 C12 1.515(2) . ?
C11 H14 1.042(19) . ?
C11 H15 0.970(19) . ?
C12 C13 1.524(2) . ?
C13 H12 0.988(17) . ?
C13 H13 0.978(16) . ?
C14 C15 1.526(2) . ?
C14 H10 1.002(16) . ?
C14 H11 0.992(16) . ?
C15 C20 1.396(2) . ?
C15 C16 1.399(2) . ?
C16 C17 1.400(2) . ?
C16 H9 0.973(18) . ?
C17 C18 1.386(3) . ?
C17 H8 0.98(2) . ?
C18 C19 1.395(3) . ?
C18 H7 1.00(2) . ?
C19 C20 1.400(2) . ?
C19 H6 0.978(18) . ?
C20 H5 0.969(17) . ?

loop_
_geom_torsion_atom_site_label_1
_geom_torsion_atom_site_label_2
_geom_torsion_atom_site_label_3
_geom_torsion_atom_site_label_4
_geom_torsion
_geom_torsion_site_symmetry_1
_geom_torsion_site_symmetry_2
_geom_torsion_site_symmetry_3
_geom_torsion_site_symmetry_4
_geom_torsion_publ_flag
C8 C1 C2 C3 165.64(11) . . . . ?
C8 C1 C2 C7 -17.57(11) . . . . ?
C7 C2 C3 C4 -0.04(17) . . . . ?
C1 C2 C3 C4 176.41(12) . . . . ?
C7 C6 C5 C4 -0.1(2) . . . . ?
C6 C5 C4 C3 -0.2(2) . . . . ?
C2 C3 C4 C5 0.2(2) . . . . ?
C5 C6 C7 N1 -178.35(12) . . . . ?
C5 C6 C7 C2 0.22(19) . . . . ?
C14 N1 C7 C6 -19.91(17) . . . . ?
C8 N1 C7 C6 -164.80(12) . . . . ?
C14 N1 C7 C2 161.41(9) . . . . ?
C8 N1 C7 C2 16.52(12) . . . . ?
C3 C2 C7 C6 -0.17(16) . . . . ?
C1 C2 C7 C6 -177.37(11) . . . . ?
C3 C2 C7 N1 178.63(10) . . . . ?
C1 C2 C7 N1 1.43(12) . . . . ?
C7 N1 C8 C9 -146.12(10) . . . . ?
C14 N1 C8 C9 69.18(13) . . . . ?
C7 N1 C8 C13 90.95(15) . . . . ?
C14 N1 C8 C13 -53.75(14) . . . . ?
C7 N1 C8 C1 -26.30(11) . . . . ?
C14 N1 C8 C1 -171.00(9) . . . . ?
C2 C1 C8 N1 25.85(11) . . . . ?
C2 C1 C8 C9 145.75(9) . . . . ?
C2 C1 C8 C13 -91.86(11) . . . . ?
N1 C8 C9 C10 177.46(10) . . . . ?
C13 C8 C9 C10 -58.99(15) . . . . ?
C1 C8 C9 C10 63.67(13) . . . . ?
C8 C9 C10 C11 57.53(17) . . . . ?
C9 C10 C11 C12 -49.07(17) . . . . ?
C10 C11 C12 O1 -136.41(15) . . . . ?
C10 C11 C12 C13 44.71(18) . . . . ?
O1 C12 C13 C8 134.10(14) . . . . ?
C11 C12 C13 C8 -47.01(16) . . . . ?
N1 C8 C13 C12 177.37(9) . . . . ?
C9 C8 C13 C12 53.12(14) . . . . ?
C1 C8 C13 C12 -70.56(13) . . . . ?
C7 N1 C14 C15 82.03(15) . . . . ?
C8 N1 C14 C15 -137.40(10) . . . . ?
N1 C14 C15 C20 55.32(15) . . . . ?
N1 C14 C15 C16 -125.19(12) . . . . ?
C20 C15 C16 C17 -1.50(19) . . . . ?
C14 C15 C16 C17 179.01(12) . . . . ?
C15 C16 C17 C18 0.3(2) . . . . ?
C16 C17 C18 C19 1.1(2) . . . . ?
C17 C18 C19 C20 -1.4(2) . . . . ?
C16 C15 C20 C19 1.26(18) . . . . ?
C14 C15 C20 C19 -179.23(11) . . . . ?
C18 C19 C20 C15 0.1(2) . . . . ?
